data_1546735
loop_
_publ_author_name
'Zhu, Haoxuan'
'Janusson, Eric'
'Luo, Jingwei'
'Piers, James'
'Islam, Farhana'
'McGarvey, Bryce'
'Oliver, Allen Grayson'
'Granot, Ori'
'McIndoe, Jason Scott'

_publ_section_title
;
 Phenol-selective mass spectrometric analysis of jet fuel
;
_journal_name_full 'The Analyst'
_journal_paper_doi 10.1039/C7AN00908A
_journal_year 2017
_chemical_absolute_configuration ad
_chemical_formula_moiety 'C12 H14 Br N2, F6 P'
_chemical_formula_sum 'C12 H14 Br F6 N2 P'
_chemical_formula_weight 411.13
_space_group_crystal_system orthorhombic
_space_group_IT_number 19
_space_group_name_Hall 'P 2ac 2ab'
_space_group_name_H-M_alt 'P 21 21 21'
_symmetry_space_group_name_Hall 'P 2ac 2ab'
_symmetry_space_group_name_H-M 'P 21 21 21'
_atom_sites_solution_hydrogens geom
_atom_sites_solution_primary vecmap
_atom_sites_solution_secondary difmap
_audit_creation_method SHELXL-2014/7
_audit_update_record
;
2017-07-19 deposited with the CCDC.
2017-07-26 downloaded from the CCDC.
;
_cell_angle_alpha 90
_cell_angle_beta 90
_cell_angle_gamma 90
_cell_formula_units_Z 4
_cell_length_a 8.3093(6)
_cell_length_b 10.6750(8)
_cell_length_c 16.8309(13)
_cell_measurement_reflns_used 9916
_cell_measurement_temperature 120(2)
_cell_measurement_theta_max 28.32
_cell_measurement_theta_min 2.26
_cell_volume 1492.93(19)
_computing_cell_refinement 'Bruker SAINT v8.34A'
_computing_data_collection 'Bruker APEX-II v2014-5.0'
_computing_data_reduction 'Bruker SAINT v8.34A'
_computing_molecular_graphics 'Bruker XP'
_computing_publication_material 'CIFTAB (Sheldrick, 2008)'
_computing_structure_refinement 'SHELXL-2014/7 (Sheldrick, 2014)'
_computing_structure_solution 'SHELXT-2014/2 (Sheldrick, 2014)'
_diffrn_ambient_temperature 120(2)
_diffrn_detector_area_resol_mean 8.33
_diffrn_measured_fraction_theta_full 1.000
_diffrn_measured_fraction_theta_max 0.997
_diffrn_measurement_device_type 'Bruker Kappa X8-APEX-II'
_diffrn_measurement_method 'combination of \w and \f-scans '
_diffrn_radiation_monochromator graphite
_diffrn_radiation_source 'fine-focus sealed tube'
_diffrn_radiation_type MoK\a
_diffrn_radiation_wavelength 0.71073
_diffrn_reflns_av_R_equivalents 0.0348
_diffrn_reflns_av_unetI/netI 0.0314
_diffrn_reflns_Laue_measured_fraction_full 1.000
_diffrn_reflns_Laue_measured_fraction_max 0.997
_diffrn_reflns_limit_h_max 11
_diffrn_reflns_limit_h_min -10
_diffrn_reflns_limit_k_max 14
_diffrn_reflns_limit_k_min -14
_diffrn_reflns_limit_l_max 21
_diffrn_reflns_limit_l_min -22
_diffrn_reflns_number 26499
_diffrn_reflns_point_group_measured_fraction_full 1.000
_diffrn_reflns_point_group_measured_fraction_max 0.995
_diffrn_reflns_theta_full 25.242
_diffrn_reflns_theta_max 28.493
_diffrn_reflns_theta_min 2.259
_exptl_absorpt_coefficient_mu 2.922
_exptl_absorpt_correction_T_max 0.9363
_exptl_absorpt_correction_T_min 0.7187
_exptl_absorpt_correction_type numerical
_exptl_absorpt_process_details 'SADABS (Sheldrick, 2014)'
_exptl_crystal_colour colourless
_exptl_crystal_density_diffrn 1.829
_exptl_crystal_description tablet
_exptl_crystal_F_000 816
_exptl_crystal_size_max 0.200
_exptl_crystal_size_mid 0.090
_exptl_crystal_size_min 0.060
_refine_diff_density_max 0.326
_refine_diff_density_min -0.208
_refine_diff_density_rms 0.053
_refine_ls_abs_structure_details
;
 Flack x determined using 1404 quotients [(I+)-(I-)]/[(I+)+(I-)]
 (Parsons, Flack and Wagner, Acta Cryst. B69 (2013) 249-259).
;
_refine_ls_abs_structure_Flack 0.008(3)
_refine_ls_extinction_method none
_refine_ls_goodness_of_fit_ref 1.036
_refine_ls_hydrogen_treatment constr
_refine_ls_matrix_type full
_refine_ls_number_parameters 200
_refine_ls_number_reflns 3765
_refine_ls_number_restraints 0
_refine_ls_restrained_S_all 1.036
_refine_ls_R_factor_all 0.0255
_refine_ls_R_factor_gt 0.0221
_refine_ls_shift/su_max 0.007
_refine_ls_shift/su_mean 0.000
_refine_ls_structure_factor_coef Fsqd
_refine_ls_weighting_details 'w=1/[\s^2^(Fo^2^)+(0.0242P)^2^+0.1276P] where P=(Fo^2^+2Fc^2^)/3'
_refine_ls_weighting_scheme calc
_refine_ls_wR_factor_gt 0.0505
_refine_ls_wR_factor_ref 0.0516
_reflns_Friedel_coverage 0.741
_reflns_Friedel_fraction_full 0.999
_reflns_Friedel_fraction_max 0.993
_reflns_number_gt 3516
_reflns_number_total 3765
_reflns_threshold_expression 'I > 2\s(I)'
_cod_data_source_file c7an00908a2.cif
_cod_data_source_block uvic1410
_cod_database_code 1546735
_shelx_shelxl_version_number 2014/7
_shelx_space_group_comment
;
The symmetry employed for this shelxl refinement is uniquely defined
by the following loop, which should always be used as a source of
symmetry information in preference to the above space-group names.
They are only intended as comments.
;
_shelx_estimated_absorpt_t_min 0.593
_shelx_estimated_absorpt_t_max 0.844

loop_
_space_group_symop_operation_xyz
'x, y, z'
'-x+1/2, -y, z+1/2'
'-x, y+1/2, -z+1/2'
'x+1/2, -y+1/2, -z'

loop_
_atom_site_label
_atom_site_type_symbol
_atom_site_fract_x
_atom_site_fract_y
_atom_site_fract_z
_atom_site_U_iso_or_equiv
_atom_site_adp_type
_atom_site_occupancy
_atom_site_site_symmetry_order
_atom_site_calc_flag
_atom_site_refinement_flags_posn
_atom_site_refinement_flags_adp
Br1 Br -0.18657(3) 0.60389(3) 0.43860(2) 0.02557(8) Uani 1 1 d . .
N1 N 0.5857(3) 0.2976(2) 0.57922(12) 0.0171(4) Uani 1 1 d . .
N2 N 0.6362(3) 0.2148(2) 0.69274(13) 0.0198(5) Uani 1 1 d . .
C1 C 0.5663(3) 0.1959(2) 0.62354(16) 0.0194(5) Uani 1 1 d . .
H1A H 0.5113 0.1219 0.6079 0.023 Uiso 1 1 calc R U
C2 C 0.6706(3) 0.3844(2) 0.62240(16) 0.0241(6) Uani 1 1 d . .
H2A H 0.7014 0.4658 0.6054 0.029 Uiso 1 1 calc R U
C3 C 0.7020(4) 0.3319(3) 0.69358(16) 0.0260(6) Uani 1 1 d . .
H3A H 0.7591 0.3694 0.7363 0.031 Uiso 1 1 calc R U
C4 C 0.5201(3) 0.3184(3) 0.49966(15) 0.0204(5) Uani 1 1 d . .
H4A H 0.4784 0.2382 0.4785 0.024 Uiso 1 1 calc R U
H4B H 0.6073 0.3473 0.4640 0.024 Uiso 1 1 calc R U
C5 C 0.3869(3) 0.4139(2) 0.49992(14) 0.0151(5) Uani 1 1 d . .
C6 C 0.3694(3) 0.4941(2) 0.43569(15) 0.0169(5) Uani 1 1 d . .
H6A H 0.4436 0.4906 0.3928 0.020 Uiso 1 1 calc R U
C7 C 0.2439(3) 0.5791(2) 0.43408(15) 0.0181(5) Uani 1 1 d . .
H7A H 0.2325 0.6336 0.3898 0.022 Uiso 1 1 calc R U
C8 C 0.1345(3) 0.5859(2) 0.49608(14) 0.0153(5) Uani 1 1 d . .
C9 C 0.1523(3) 0.5057(2) 0.56048(15) 0.0185(5) Uani 1 1 d . .
H9A H 0.0780 0.5093 0.6034 0.022 Uiso 1 1 calc R U
C10 C 0.2777(3) 0.4208(2) 0.56229(15) 0.0176(5) Uani 1 1 d . .
H10A H 0.2894 0.3666 0.6067 0.021 Uiso 1 1 calc R U
C11 C -0.0002(3) 0.6777(3) 0.49382(16) 0.0215(6) Uani 1 1 d . .
H11A H 0.0348 0.7545 0.4658 0.026 Uiso 1 1 calc R U
H11B H -0.0310 0.7011 0.5487 0.026 Uiso 1 1 calc R U
C12 C 0.6420(4) 0.1238(3) 0.75815(18) 0.0335(7) Uani 1 1 d . .
H12A H 0.5720 0.0526 0.7457 0.050 Uiso 1 1 calc R U
H12B H 0.6052 0.1639 0.8073 0.050 Uiso 1 1 calc R U
H12C H 0.7528 0.0943 0.7651 0.050 Uiso 1 1 calc R U
P1 P 0.13988(8) 0.19007(6) 0.75326(4) 0.01773(14) Uani 1 1 d . .
F1 F 0.0167(2) 0.26263(17) 0.80875(10) 0.0305(4) Uani 1 1 d . .
F2 F 0.2477(2) 0.31241(15) 0.74599(10) 0.0362(4) Uani 1 1 d . .
F3 F 0.0354(2) 0.06624(16) 0.76073(11) 0.0373(5) Uani 1 1 d . .
F4 F 0.2403(2) 0.14986(15) 0.83029(10) 0.0311(4) Uani 1 1 d . .
F5 F 0.0405(2) 0.23068(18) 0.67689(9) 0.0365(4) Uani 1 1 d . .
F6 F 0.2634(2) 0.11642(19) 0.69785(11) 0.0409(5) Uani 1 1 d . .

loop_
_atom_site_aniso_label
_atom_site_aniso_U_11
_atom_site_aniso_U_22
_atom_site_aniso_U_33
_atom_site_aniso_U_23
_atom_site_aniso_U_13
_atom_site_aniso_U_12
Br1 0.01927(12) 0.02606(13) 0.03137(14) -0.00628(12) -0.00674(12) 0.00262(12)
N1 0.0180(11) 0.0162(10) 0.0171(11) -0.0014(8) -0.0031(8) 0.0019(9)
N2 0.0183(11) 0.0206(11) 0.0205(10) 0.0032(9) -0.0020(9) 0.0033(9)
C1 0.0171(13) 0.0155(12) 0.0255(13) -0.0028(10) 0.0001(10) 0.0033(10)
C2 0.0241(13) 0.0166(12) 0.0316(13) -0.0006(10) -0.0077(11) -0.0044(13)
C3 0.0236(15) 0.0269(14) 0.0276(14) -0.0037(11) -0.0091(12) -0.0013(13)
C4 0.0223(13) 0.0244(14) 0.0143(11) -0.0040(11) -0.0014(10) 0.0058(11)
C5 0.0156(11) 0.0160(12) 0.0136(10) -0.0037(9) -0.0014(9) -0.0012(10)
C6 0.0162(11) 0.0227(12) 0.0119(10) 0.0000(10) 0.0038(10) -0.0036(9)
C7 0.0210(12) 0.0178(12) 0.0154(11) 0.0016(10) -0.0025(10) -0.0037(9)
C8 0.0167(11) 0.0137(12) 0.0155(11) -0.0041(9) -0.0044(9) 0.0002(9)
C9 0.0181(13) 0.0254(12) 0.0120(10) -0.0031(10) 0.0033(10) -0.0022(10)
C10 0.0202(13) 0.0193(12) 0.0132(10) 0.0017(10) 0.0010(10) -0.0007(9)
C11 0.0197(14) 0.0214(13) 0.0235(13) -0.0073(11) -0.0063(11) 0.0010(11)
C12 0.0303(16) 0.0385(18) 0.0317(15) 0.0183(14) -0.0021(13) 0.0044(13)
P1 0.0210(3) 0.0191(3) 0.0131(3) -0.0030(3) 0.0029(2) -0.0017(3)
F1 0.0317(10) 0.0412(10) 0.0188(7) -0.0074(7) 0.0011(7) 0.0159(8)
F2 0.0574(12) 0.0307(9) 0.0205(8) -0.0014(7) 0.0013(8) -0.0229(8)
F3 0.0431(11) 0.0314(10) 0.0374(10) -0.0050(8) 0.0087(9) -0.0192(8)
F4 0.0372(10) 0.0268(8) 0.0292(9) 0.0021(7) -0.0098(7) 0.0107(8)
F5 0.0466(11) 0.0478(11) 0.0153(8) -0.0018(8) -0.0090(8) -0.0008(10)
F6 0.0303(9) 0.0512(12) 0.0413(10) -0.0250(9) 0.0140(8) -0.0003(9)

loop_
_atom_type_symbol
_atom_type_description
_atom_type_scat_dispersion_real
_atom_type_scat_dispersion_imag
_atom_type_scat_source
C C 0.0033 0.0016 'International Tables Vol C Tables 4.2.6.8 and 6.1.1.4'
H H 0.0000 0.0000 'International Tables Vol C Tables 4.2.6.8 and 6.1.1.4'
N N 0.0061 0.0033 'International Tables Vol C Tables 4.2.6.8 and 6.1.1.4'
F F 0.0171 0.0103 'International Tables Vol C Tables 4.2.6.8 and 6.1.1.4'
P P 0.1023 0.0942 'International Tables Vol C Tables 4.2.6.8 and 6.1.1.4'
Br Br -0.2901 2.4595 'International Tables Vol C Tables 4.2.6.8 and 6.1.1.4'

loop_
_geom_angle_atom_site_label_1
_geom_angle_atom_site_label_2
_geom_angle_atom_site_label_3
_geom_angle
C1 N1 C2 108.5(2)
C1 N1 C4 126.4(2)
C2 N1 C4 125.0(2)
C1 N2 C3 109.0(2)
C1 N2 C12 125.2(2)
C3 N2 C12 125.8(2)
N2 C1 N1 108.6(2)
C3 C2 N1 106.8(2)
C2 C3 N2 107.1(2)
N1 C4 C5 112.0(2)
C6 C5 C10 119.2(2)
C6 C5 C4 119.5(2)
C10 C5 C4 121.2(2)
C7 C6 C5 120.0(2)
C6 C7 C8 121.0(2)
C7 C8 C9 119.0(2)
C7 C8 C11 120.6(2)
C9 C8 C11 120.4(2)
C10 C9 C8 120.1(2)
C9 C10 C5 120.7(2)
C8 C11 Br1 109.88(17)
F3 P1 F1 90.42(10)
F3 P1 F5 90.40(11)
F1 P1 F5 90.45(10)
F3 P1 F2 178.82(11)
F1 P1 F2 90.45(10)
F5 P1 F2 90.38(10)
F3 P1 F6 89.28(10)
F1 P1 F6 179.64(12)
F5 P1 F6 89.76(11)
F2 P1 F6 89.84(10)
F3 P1 F4 89.87(10)
F1 P1 F4 89.45(9)
F5 P1 F4 179.71(11)
F2 P1 F4 89.35(10)
F6 P1 F4 90.35(10)
N2 C1 H1A 125.7
N1 C1 H1A 125.7
C3 C2 H2A 126.6
N1 C2 H2A 126.6
C2 C3 H3A 126.4
N2 C3 H3A 126.4
N1 C4 H4A 109.2
C5 C4 H4A 109.2
N1 C4 H4B 109.2
C5 C4 H4B 109.2
H4A C4 H4B 107.9
C7 C6 H6A 120.0
C5 C6 H6A 120.0
C6 C7 H7A 119.5
C8 C7 H7A 119.5
C10 C9 H9A 120.0
C8 C9 H9A 120.0
C9 C10 H10A 119.6
C5 C10 H10A 119.6
C8 C11 H11A 109.7
Br1 C11 H11A 109.7
C8 C11 H11B 109.7
Br1 C11 H11B 109.7
H11A C11 H11B 108.2
N2 C12 H12A 109.5
N2 C12 H12B 109.5
H12A C12 H12B 109.5
N2 C12 H12C 109.5
H12A C12 H12C 109.5
H12B C12 H12C 109.5

loop_
_geom_bond_atom_site_label_1
_geom_bond_atom_site_label_2
_geom_bond_distance
Br1 C11 1.971(3)
N1 C1 1.327(3)
N1 C2 1.373(3)
N1 C4 1.462(3)
N2 C1 1.317(3)
N2 C3 1.364(4)
N2 C12 1.469(3)
C2 C3 1.348(4)
C4 C5 1.505(4)
C5 C6 1.387(3)
C5 C10 1.389(3)
C6 C7 1.382(4)
C7 C8 1.386(4)
C8 C9 1.389(3)
C8 C11 1.488(3)
C9 C10 1.382(3)
P1 F3 1.5863(18)
P1 F1 1.5873(17)
P1 F5 1.5882(18)
P1 F2 1.5887(17)
P1 F6 1.5940(18)
P1 F4 1.6004(18)
C1 H1A 0.9500
C2 H2A 0.9500
C3 H3A 0.9500
C4 H4A 0.9900
C4 H4B 0.9900
C6 H6A 0.9500
C7 H7A 0.9500
C9 H9A 0.9500
C10 H10A 0.9500
C11 H11A 0.9900
C11 H11B 0.9900
C12 H12A 0.9800
C12 H12B 0.9800
C12 H12C 0.9800

loop_
_geom_torsion_atom_site_label_1
_geom_torsion_atom_site_label_2
_geom_torsion_atom_site_label_3
_geom_torsion_atom_site_label_4
_geom_torsion
C3 N2 C1 N1 0.3(3)
C12 N2 C1 N1 -179.6(2)
C2 N1 C1 N2 -0.3(3)
C4 N1 C1 N2 -176.8(2)
C1 N1 C2 C3 0.2(3)
C4 N1 C2 C3 176.8(3)
N1 C2 C3 N2 0.0(3)
C1 N2 C3 C2 -0.2(3)
C12 N2 C3 C2 179.7(3)
C1 N1 C4 C5 108.9(3)
C2 N1 C4 C5 -67.1(3)
N1 C4 C5 C6 145.1(2)
N1 C4 C5 C10 -36.9(3)
C10 C5 C6 C7 -0.4(4)
C4 C5 C6 C7 177.7(2)
C5 C6 C7 C8 0.2(4)
C6 C7 C8 C9 0.0(4)
C6 C7 C8 C11 -180.0(2)
C7 C8 C9 C10 0.1(4)
C11 C8 C9 C10 -179.9(2)
C8 C9 C10 C5 -0.3(4)
C6 C5 C10 C9 0.5(4)
C4 C5 C10 C9 -177.5(2)
C7 C8 C11 Br1 87.6(3)
C9 C8 C11 Br1 -92.3(2)
